data_7230115
loop_
_publ_author_name
'Kennedy, Stuart R.'
'Jones, Christopher D.'
'Yufit, Dmitry S.'
'Nicholson, Catherine E.'
'Cooper, Sharon J.'
'Steed, Jonathan W.'

_publ_section_title
;
 Tailored supramolecular gel and microemulsion crystallization strategies
 -- is isoniazid really monomorphic?
;
_journal_issue 10
_journal_name_full CrystEngComm
_journal_page_first 1390
_journal_paper_doi 10.1039/C8CE00066B
_journal_volume 20
_journal_year 2018
_chemical_formula_moiety 'C26 H30 N8 O4, 2(C3 H8 O)'
_chemical_formula_sum 'C32 H46 N8 O6'
_chemical_formula_weight 638.77
_space_group_crystal_system orthorhombic
_space_group_IT_number 61
_space_group_name_Hall '-P 2ac 2ab'
_space_group_name_H-M_alt 'P b c a'
_symmetry_space_group_name_Hall '-P 2ac 2ab'
_symmetry_space_group_name_H-M 'P b c a'
_atom_sites_solution_hydrogens mixed
_atom_sites_solution_primary direct
_audit_creation_date 2017-11-22
_audit_creation_method
;
Olex2 1.2-beta
(compiled 2017.08.10 svn.r3458 for OlexSys, GUI svn.r5381)
;
_audit_update_record
;
2018-01-15 deposited with the CCDC.
2018-02-12 downloaded from the CCDC.
;
_cell_angle_alpha 90
_cell_angle_beta 90
_cell_angle_gamma 90
_cell_formula_units_Z 8
_cell_length_a 17.306(2)
_cell_length_b 16.8727(19)
_cell_length_c 23.268(3)
_cell_measurement_reflns_used 5621
_cell_measurement_temperature 120.0
_cell_measurement_theta_max 24.91
_cell_measurement_theta_min 2.35
_cell_volume 6794.2(14)
_computing_cell_refinement 'SAINT V8.38A (Bruker AXS, 2016)'
_computing_data_collection 'APEX3 v.2017.3_0 (Bruker, 2017)'
_computing_data_reduction 'SAINT v8.38A (Bruker, 2016)'
_computing_molecular_graphics 'Olex2 (Dolomanov et al., 2009)'
_computing_publication_material 'Olex2 (Dolomanov et al., 2009)'
_computing_structure_refinement 'ShelXL (Sheldrick, 2015)'
_computing_structure_solution 'XS (Sheldrick, 2008)'
_diffrn_ambient_temperature 120.0
_diffrn_detector 'Bruker PHOTON 100 CMOS'
_diffrn_detector_area_resol_mean 10.4
_diffrn_detector_type 'CMOS sensor'
_diffrn_measured_fraction_theta_full 1.000
_diffrn_measured_fraction_theta_max 1.000
_diffrn_measurement_device '3-circle diffractometer'
_diffrn_measurement_device_type 'Bruker D8 Venture'
_diffrn_measurement_method \w-scan
_diffrn_radiation_monochromator 'focusing mirrors'
_diffrn_radiation_probe x-ray
_diffrn_radiation_type MoK\a
_diffrn_radiation_wavelength 0.71073
_diffrn_reflns_av_R_equivalents 0.2469
_diffrn_reflns_av_unetI/netI 0.1569
_diffrn_reflns_Laue_measured_fraction_full 1.000
_diffrn_reflns_Laue_measured_fraction_max 1.000
_diffrn_reflns_limit_h_max 22
_diffrn_reflns_limit_h_min -22
_diffrn_reflns_limit_k_max 21
_diffrn_reflns_limit_k_min -17
_diffrn_reflns_limit_l_max 29
_diffrn_reflns_limit_l_min -29
_diffrn_reflns_number 57136
_diffrn_reflns_point_group_measured_fraction_full 1.000
_diffrn_reflns_point_group_measured_fraction_max 1.000
_diffrn_reflns_theta_full 25.242
_diffrn_reflns_theta_max 27.000
_diffrn_reflns_theta_min 1.899
_diffrn_source 'microfocus sealed X-ray tube'
_diffrn_source_type 'Incoatec I\mS microsource'
_diffrn_standards_number 0
_exptl_absorpt_coefficient_mu 0.088
_exptl_absorpt_correction_T_max 1.0000
_exptl_absorpt_correction_T_min 0.5068
_exptl_absorpt_correction_type multi-scan
_exptl_absorpt_process_details
'SADABS-2016/2 (Bruker,2016/2) was used for absorption correction. wR2(int) was 0.1732 before and 0.1226 after correction. The Ratio of minimum to maximum transmission is 0.5068. The \l/2 correction factor is Not present.'
_exptl_crystal_colour 'clear colourless'
_exptl_crystal_colour_lustre clear
_exptl_crystal_colour_primary colourless
_exptl_crystal_density_diffrn 1.249
_exptl_crystal_description needle
_exptl_crystal_F_000 2736
_exptl_crystal_size_max 0.14
_exptl_crystal_size_mid 0.03
_exptl_crystal_size_min 0.01
_refine_diff_density_max 0.362
_refine_diff_density_min -0.318
_refine_diff_density_rms 0.070
_refine_ls_extinction_method none
_refine_ls_goodness_of_fit_ref 1.015
_refine_ls_hydrogen_treatment constr
_refine_ls_matrix_type full
_refine_ls_number_parameters 425
_refine_ls_number_reflns 7413
_refine_ls_number_restraints 0
_refine_ls_restrained_S_all 1.015
_refine_ls_R_factor_all 0.1801
_refine_ls_R_factor_gt 0.0868
_refine_ls_shift/su_max 0.000
_refine_ls_shift/su_mean 0.000
_refine_ls_structure_factor_coef Fsqd
_refine_ls_weighting_details 'w=1/[\s^2^(Fo^2^)+(0.0860P)^2^+2.5800P] where P=(Fo^2^+2Fc^2^)/3'
_refine_ls_weighting_scheme calc
_refine_ls_wR_factor_gt 0.1733
_refine_ls_wR_factor_ref 0.2169
_reflns_Friedel_coverage 0.000
_reflns_number_gt 3777
_reflns_number_total 7413
_reflns_threshold_expression 'I > 2\s(I)'
_cod_data_source_file c8ce00066b2.cif
_cod_data_source_block 2proh
_cod_depositor_comments
;
The following automatic conversions were performed:

'_diffrn_radiation_probe' value 'X-ray' changed to 'x-ray' according
to
/home/data/users/saulius/crontab/automatic-downloads/rss-feeds/RSC/lib/dictionaries/cif_core.dic
dictionary named 'cif_core.dic' version 2.4.2 from 2011-04-26.

Automatic conversion script
Id: cif_fix_values 4973 2017-02-22 13:04:09Z antanas 

 Adding full bibliography for 7230114--7230119.cif.
;
_cod_original_cell_volume 6794.3(15)
_cod_database_code 7230115
_shelx_shelxl_version_number 2017/1
_shelx_space_group_comment
;
The symmetry employed for this shelxl refinement is uniquely defined
by the following loop, which should always be used as a source of
symmetry information in preference to the above space-group names.
They are only intended as comments.
;
_shelx_estimated_absorpt_t_max 0.999
_shelx_estimated_absorpt_t_min 0.988
_computing.bruker_data_scaling 'SADABS V2012/1 (Bruker AXS Inc.)'

_olex2_refinement_description
;
1. Fixed Uiso
 At 1.2 times of:
  All C(H) groups, All N(H) groups
 At 1.5 times of:
  All C(H,H,H) groups, All O(H) groups
2.a Riding coordinates:
 N2(H2), N3(H3), N4(H4), N5(H5), N6(H6), N7(H7)
2.b Ternary CH refined with riding coordinates:
 C27(H27), C30(H30)
2.c Aromatic/amide H refined with riding coordinates:
 C1(H1), C2(H2A), C4(H4A), C5(H5A), C12(H12), C13(H13), C14(H14), C16(H16),
 C23(H23), C24(H24), C25(H25), C26(H26)
2.d Idealised Me refined as rotating group:
 C9(H9A,H9B,H9C), C10(H10A,H10B,H10C), C18(H18A,H18B,H18C), C19(H19A,H19B,
 H19C), C28(H28A,H28B,H28C), C29(H29A,H29B,H29C), C31(H31A,H31B,H31C), C32(H32A,
 H32B,H32C)
2.e Idealised tetrahedral OH refined as rotating group:
 O5(H5B), O6(H6A)
;
_olex2_submission_special_instructions 'No special instructions were received'

loop_
_space_group_symop_operation_xyz
'x, y, z'
'-x+1/2, -y, z+1/2'
'x+1/2, -y+1/2, -z'
'-x, y+1/2, -z+1/2'
'-x, -y, -z'
'x-1/2, y, -z-1/2'
'-x-1/2, y-1/2, z'
'x, -y-1/2, z-1/2'

loop_
_atom_site_label
_atom_site_type_symbol
_atom_site_fract_x
_atom_site_fract_y
_atom_site_fract_z
_atom_site_U_iso_or_equiv
_atom_site_adp_type
_atom_site_occupancy
_atom_site_site_symmetry_order
_atom_site_calc_flag
_atom_site_refinement_flags_posn
O1 O 0.64376(15) 0.65641(15) 0.46331(12) 0.0317(7) Uani 1 1 d .
O2 O 0.54615(15) 0.84650(14) 0.43395(11) 0.0250(6) Uani 1 1 d .
O3 O 0.88175(15) 0.77696(15) 0.46891(11) 0.0267(6) Uani 1 1 d .
O4 O 0.76356(15) 0.84360(15) 0.57644(11) 0.0282(7) Uani 1 1 d .
N1 N 0.9632(2) 0.87422(19) 0.73039(14) 0.0308(8) Uani 1 1 d .
N2 N 0.82584(18) 0.72589(17) 0.56983(13) 0.0244(8) Uani 1 1 d .
H2 H 0.854899 0.689268 0.588025 0.029 Uiso 1 1 d R
N3 N 0.79196(18) 0.70559(17) 0.51787(13) 0.0246(7) Uani 1 1 d .
H3 H 0.747945 0.684972 0.525851 0.030 Uiso 1 1 d R
N4 N 0.78969(17) 0.70843(17) 0.41951(12) 0.0208(7) Uani 1 1 d .
H4 H 0.745731 0.684791 0.429518 0.025 Uiso 1 1 d R
N5 N 0.62642(17) 0.89758(16) 0.50251(12) 0.0194(7) Uani 1 1 d .
H5 H 0.660122 0.875036 0.528367 0.023 Uiso 1 1 d R
N6 N 0.56894(18) 0.77714(17) 0.51603(13) 0.0240(7) Uani 1 1 d .
H6 H 0.600719 0.763179 0.542216 0.029 Uiso 1 1 d R
N7 N 0.53167(18) 0.71097(17) 0.49308(13) 0.0222(7) Uani 1 1 d .
H7 H 0.478481 0.706391 0.500493 0.027 Uiso 1 1 d R
N8 N 0.4571(2) 0.44630(18) 0.40391(14) 0.0281(8) Uani 1 1 d .
C1 C 0.8927(3) 0.9046(2) 0.72191(17) 0.0337(11) Uani 1 1 d .
H1 H 0.876696 0.946649 0.746305 0.040 Uiso 1 1 calc R
C2 C 0.8417(2) 0.8793(2) 0.68042(16) 0.0278(9) Uani 1 1 d .
H2A H 0.792215 0.903195 0.676864 0.033 Uiso 1 1 calc R
C3 C 0.8638(2) 0.8181(2) 0.64370(15) 0.0206(9) Uani 1 1 d .
C4 C 0.9363(2) 0.7846(2) 0.65196(16) 0.0266(9) Uani 1 1 d .
H4A H 0.953674 0.742031 0.628553 0.032 Uiso 1 1 calc R
C5 C 0.9826(3) 0.8151(2) 0.69537(17) 0.0330(10) Uani 1 1 d .
H5A H 1.032101 0.791795 0.700518 0.040 Uiso 1 1 calc R
C6 C 0.8124(2) 0.7970(2) 0.59435(16) 0.0236(9) Uani 1 1 d .
C7 C 0.8240(2) 0.7335(2) 0.46850(16) 0.0217(9) Uani 1 1 d .
C8 C 0.7989(2) 0.7478(2) 0.36336(16) 0.0236(9) Uani 1 1 d .
C9 C 0.8838(2) 0.7401(2) 0.34342(17) 0.0322(10) Uani 1 1 d .
H9A H 0.917161 0.771430 0.368772 0.048 Uiso 1 1 calc GR
H9B H 0.888629 0.759619 0.303913 0.048 Uiso 1 1 calc GR
H9C H 0.899553 0.684315 0.344932 0.048 Uiso 1 1 calc GR
C10 C 0.7465(3) 0.7031(2) 0.32184(17) 0.0307(10) Uani 1 1 d .
H10A H 0.762888 0.647636 0.319588 0.046 Uiso 1 1 calc GR
H10B H 0.749790 0.727383 0.283651 0.046 Uiso 1 1 calc GR
H10C H 0.692992 0.705680 0.335594 0.046 Uiso 1 1 calc GR
C11 C 0.7712(2) 0.8338(2) 0.36564(16) 0.0235(9) Uani 1 1 d .
C12 C 0.7835(2) 0.8856(2) 0.31974(16) 0.0279(10) Uani 1 1 d .
H12 H 0.813775 0.869175 0.287831 0.034 Uiso 1 1 calc R
C13 C 0.7517(3) 0.9603(2) 0.32069(17) 0.0349(11) Uani 1 1 d .
H13 H 0.760272 0.994989 0.289176 0.042 Uiso 1 1 calc R
C14 C 0.7074(2) 0.9860(2) 0.36687(16) 0.0290(10) Uani 1 1 d .
H14 H 0.685308 1.037504 0.366467 0.035 Uiso 1 1 calc R
C15 C 0.6955(2) 0.9364(2) 0.41351(15) 0.0195(8) Uani 1 1 d .
C16 C 0.7278(2) 0.8609(2) 0.41165(15) 0.0223(9) Uani 1 1 d .
H16 H 0.719751 0.826349 0.443340 0.027 Uiso 1 1 calc R
C17 C 0.6550(2) 0.9651(2) 0.46809(15) 0.0200(8) Uani 1 1 d .
C18 C 0.7169(2) 1.0049(2) 0.50548(16) 0.0253(9) Uani 1 1 d .
H18A H 0.692412 1.028983 0.539209 0.038 Uiso 1 1 calc GR
H18B H 0.743244 1.046057 0.483104 0.038 Uiso 1 1 calc GR
H18C H 0.754603 0.965167 0.518010 0.038 Uiso 1 1 calc GR
C19 C 0.5889(2) 1.0231(2) 0.45626(16) 0.0247(9) Uani 1 1 d .
H19A H 0.550768 0.997928 0.431072 0.037 Uiso 1 1 calc GR
H19B H 0.609429 1.070709 0.437511 0.037 Uiso 1 1 calc GR
H19C H 0.564253 1.037942 0.492618 0.037 Uiso 1 1 calc GR
C20 C 0.5791(2) 0.8410(2) 0.48037(16) 0.0199(8) Uani 1 1 d .
C21 C 0.5725(2) 0.6535(2) 0.46765(15) 0.0236(9) Uani 1 1 d .
C22 C 0.5291(2) 0.5831(2) 0.44546(15) 0.0195(8) Uani 1 1 d .
C23 C 0.4510(2) 0.5698(2) 0.45467(15) 0.0217(9) Uani 1 1 d .
H23 H 0.420514 0.607028 0.475307 0.026 Uiso 1 1 calc R
C24 C 0.4186(2) 0.5011(2) 0.43302(16) 0.0257(9) Uani 1 1 d .
H24 H 0.365094 0.492488 0.439492 0.031 Uiso 1 1 calc R
C25 C 0.5319(3) 0.4601(2) 0.39441(18) 0.0343(11) Uani 1 1 d .
H25 H 0.560552 0.422066 0.373147 0.041 Uiso 1 1 calc R
C26 C 0.5699(2) 0.5271(2) 0.41399(16) 0.0287(10) Uani 1 1 d .
H26 H 0.623234 0.534587 0.405997 0.034 Uiso 1 1 calc R
O5 O 0.36086(19) 0.31040(16) 0.39177(12) 0.0390(8) Uani 1 1 d .
H5B H 0.393334 0.347394 0.392253 0.058 Uiso 1 1 calc GR
C27 C 0.3480(3) 0.2855(2) 0.33353(18) 0.0386(11) Uani 1 1 d .
H27 H 0.290868 0.282354 0.327661 0.046 Uiso 1 1 calc R
C28 C 0.3803(3) 0.2029(3) 0.32531(19) 0.0405(11) Uani 1 1 d .
H28A H 0.358719 0.167462 0.354597 0.061 Uiso 1 1 calc GR
H28B H 0.436669 0.204298 0.328995 0.061 Uiso 1 1 calc GR
H28C H 0.366311 0.183358 0.287027 0.061 Uiso 1 1 calc GR
C29 C 0.3787(3) 0.3437(3) 0.29110(19) 0.0571(15) Uani 1 1 d .
H29A H 0.434759 0.348827 0.296032 0.086 Uiso 1 1 calc GR
H29B H 0.354189 0.395342 0.297290 0.086 Uiso 1 1 calc GR
H29C H 0.367486 0.325200 0.252062 0.086 Uiso 1 1 calc GR
O6 O 0.91369(16) 0.59379(15) 0.60645(11) 0.0285(7) Uani 1 1 d .
H6A H 0.957599 0.601712 0.592180 0.043 Uiso 1 1 calc GR
C30 C 0.9194(2) 0.5355(2) 0.65098(17) 0.0322(10) Uani 1 1 d .
H30 H 0.939325 0.485137 0.633897 0.039 Uiso 1 1 calc R
C31 C 0.9741(3) 0.5620(3) 0.6971(2) 0.0542(14) Uani 1 1 d .
H31A H 0.953267 0.609266 0.716135 0.081 Uiso 1 1 calc GR
H31B H 1.024328 0.574639 0.679990 0.081 Uiso 1 1 calc GR
H31C H 0.980413 0.519509 0.725437 0.081 Uiso 1 1 calc GR
C32 C 0.8387(3) 0.5214(3) 0.67275(18) 0.0444(12) Uani 1 1 d .
H32A H 0.806837 0.499672 0.641708 0.067 Uiso 1 1 calc GR
H32B H 0.816451 0.571648 0.685925 0.067 Uiso 1 1 calc GR
H32C H 0.840255 0.483768 0.704792 0.067 Uiso 1 1 calc GR

loop_
_atom_site_aniso_label
_atom_site_aniso_U_11
_atom_site_aniso_U_22
_atom_site_aniso_U_33
_atom_site_aniso_U_23
_atom_site_aniso_U_13
_atom_site_aniso_U_12
O1 0.0231(17) 0.0301(15) 0.0417(18) -0.0017(13) -0.0005(13) -0.0042(12)
O2 0.0262(15) 0.0227(14) 0.0263(15) 0.0013(12) -0.0054(13) -0.0015(12)
O3 0.0205(15) 0.0259(14) 0.0336(16) -0.0013(12) -0.0013(12) -0.0015(12)
O4 0.0287(16) 0.0248(15) 0.0312(16) 0.0033(12) -0.0056(13) 0.0038(12)
N1 0.035(2) 0.0272(19) 0.0300(19) 0.0002(15) -0.0049(17) -0.0036(16)
N2 0.0286(19) 0.0218(17) 0.0229(18) -0.0008(14) -0.0066(15) 0.0046(14)
N3 0.0237(18) 0.0264(18) 0.0238(18) 0.0019(14) -0.0018(15) -0.0066(14)
N4 0.0178(17) 0.0200(16) 0.0246(17) -0.0010(13) -0.0005(14) -0.0005(13)
N5 0.0188(17) 0.0172(16) 0.0221(16) 0.0032(13) -0.0009(14) 0.0001(13)
N6 0.0281(19) 0.0194(16) 0.0246(17) 0.0026(14) -0.0057(15) -0.0062(14)
N7 0.0199(18) 0.0167(16) 0.0301(18) -0.0005(14) -0.0001(14) -0.0053(13)
N8 0.033(2) 0.0228(18) 0.0289(19) -0.0021(15) 0.0030(16) -0.0021(16)
C1 0.052(3) 0.028(2) 0.022(2) -0.0058(18) 0.002(2) -0.001(2)
C2 0.032(2) 0.028(2) 0.023(2) 0.0018(17) 0.0035(19) 0.0046(19)
C3 0.025(2) 0.021(2) 0.0157(19) 0.0022(15) 0.0039(17) -0.0042(17)
C4 0.031(2) 0.025(2) 0.024(2) -0.0008(17) -0.0006(18) -0.0018(18)
C5 0.036(3) 0.029(2) 0.034(2) -0.001(2) -0.001(2) 0.002(2)
C6 0.026(2) 0.023(2) 0.022(2) 0.0044(17) 0.0024(18) -0.0005(17)
C7 0.019(2) 0.0163(19) 0.030(2) -0.0029(17) -0.0002(17) 0.0053(16)
C8 0.024(2) 0.020(2) 0.027(2) 0.0014(16) 0.0044(18) 0.0015(17)
C9 0.033(3) 0.030(2) 0.033(2) 0.0018(19) 0.013(2) 0.0101(19)
C10 0.043(3) 0.020(2) 0.029(2) -0.0023(18) -0.002(2) 0.0032(19)
C11 0.024(2) 0.019(2) 0.027(2) 0.0016(17) -0.0018(18) 0.0016(16)
C12 0.034(2) 0.025(2) 0.025(2) -0.0018(17) 0.0095(19) 0.0012(18)
C13 0.050(3) 0.026(2) 0.028(2) 0.0086(19) 0.005(2) 0.005(2)
C14 0.037(3) 0.019(2) 0.031(2) 0.0023(17) 0.005(2) 0.0023(18)
C15 0.018(2) 0.0186(19) 0.022(2) -0.0023(16) -0.0021(16) -0.0023(15)
C16 0.026(2) 0.021(2) 0.020(2) 0.0019(16) -0.0011(17) 0.0007(16)
C17 0.018(2) 0.0159(18) 0.026(2) 0.0007(16) 0.0014(17) -0.0005(15)
C18 0.026(2) 0.023(2) 0.026(2) 0.0005(17) -0.0029(18) -0.0026(18)
C19 0.024(2) 0.020(2) 0.030(2) -0.0004(17) 0.0033(18) 0.0022(17)
C20 0.019(2) 0.0191(19) 0.022(2) -0.0019(16) 0.0047(17) 0.0030(16)
C21 0.024(2) 0.025(2) 0.022(2) 0.0062(17) 0.0009(18) -0.0021(17)
C22 0.021(2) 0.0178(19) 0.0201(19) 0.0041(16) 0.0004(17) -0.0009(16)
C23 0.026(2) 0.018(2) 0.022(2) 0.0015(16) -0.0020(17) 0.0021(16)
C24 0.026(2) 0.027(2) 0.024(2) 0.0022(18) 0.0000(18) -0.0027(18)
C25 0.039(3) 0.026(2) 0.038(3) -0.0064(19) 0.007(2) 0.003(2)
C26 0.021(2) 0.035(2) 0.031(2) 0.0018(19) 0.0042(18) -0.0015(18)
O5 0.057(2) 0.0289(17) 0.0309(16) 0.0016(13) -0.0103(15) -0.0153(15)
C27 0.050(3) 0.032(2) 0.033(2) 0.001(2) -0.006(2) -0.013(2)
C28 0.044(3) 0.041(3) 0.037(3) -0.005(2) 0.004(2) 0.000(2)
C29 0.088(4) 0.055(3) 0.028(3) 0.003(2) -0.006(3) -0.022(3)
O6 0.0244(15) 0.0288(15) 0.0323(16) 0.0061(13) 0.0023(13) -0.0004(13)
C30 0.034(3) 0.028(2) 0.034(2) 0.0045(19) 0.007(2) -0.0018(19)
C31 0.052(3) 0.061(3) 0.049(3) 0.019(3) -0.007(3) 0.000(3)
C32 0.050(3) 0.049(3) 0.034(3) -0.001(2) 0.013(2) -0.015(2)

loop_
_atom_type_symbol
_atom_type_description
_atom_type_scat_dispersion_real
_atom_type_scat_dispersion_imag
_atom_type_scat_source
C C 0.0033 0.0016 'International Tables Vol C Tables 4.2.6.8 and 6.1.1.4'
H H 0.0000 0.0000 'International Tables Vol C Tables 4.2.6.8 and 6.1.1.4'
N N 0.0061 0.0033 'International Tables Vol C Tables 4.2.6.8 and 6.1.1.4'
O O 0.0106 0.0060 'International Tables Vol C Tables 4.2.6.8 and 6.1.1.4'

loop_
_geom_angle_atom_site_label_1
_geom_angle_atom_site_label_2
_geom_angle_atom_site_label_3
_geom_angle
C5 N1 C1 115.2(4)
N3 N2 H2 118.4
C6 N2 H2 120.4
C6 N2 N3 121.1(3)
N2 N3 H3 106.7
C7 N3 N2 118.6(3)
C7 N3 H3 133.3
C7 N4 H4 107.1
C7 N4 C8 124.0(3)
C8 N4 H4 121.7
C17 N5 H5 117.4
C20 N5 H5 109.8
C20 N5 C17 122.5(3)
N7 N6 H6 110.5
C20 N6 H6 124.5
C20 N6 N7 117.2(3)
N6 N7 H7 116.6
C21 N7 N6 120.3(3)
C21 N7 H7 122.6
C24 N8 C25 116.8(3)
N1 C1 H1 117.6
N1 C1 C2 124.7(4)
C2 C1 H1 117.6
C1 C2 H2A 120.5
C1 C2 C3 118.9(4)
C3 C2 H2A 120.5
C2 C3 C6 119.0(3)
C4 C3 C2 117.7(3)
C4 C3 C6 123.1(3)
C3 C4 H4A 120.9
C5 C4 C3 118.1(4)
C5 C4 H4A 120.9
N1 C5 C4 125.3(4)
N1 C5 H5A 117.3
C4 C5 H5A 117.3
O4 C6 N2 123.0(3)
O4 C6 C3 121.1(3)
N2 C6 C3 115.8(3)
O3 C7 N3 121.8(3)
O3 C7 N4 123.0(3)
N4 C7 N3 115.2(3)
N4 C8 C9 109.3(3)
N4 C8 C10 106.0(3)
N4 C8 C11 111.3(3)
C10 C8 C9 109.5(3)
C10 C8 C11 107.7(3)
C11 C8 C9 112.8(3)
C8 C9 H9A 109.5
C8 C9 H9B 109.5
C8 C9 H9C 109.5
H9A C9 H9B 109.5
H9A C9 H9C 109.5
H9B C9 H9C 109.5
C8 C10 H10A 109.5
C8 C10 H10B 109.5
C8 C10 H10C 109.5
H10A C10 H10B 109.5
H10A C10 H10C 109.5
H10B C10 H10C 109.5
C12 C11 C8 121.3(3)
C16 C11 C8 120.6(3)
C16 C11 C12 117.9(3)
C11 C12 H12 120.0
C13 C12 C11 120.0(4)
C13 C12 H12 120.0
C12 C13 H13 119.4
C12 C13 C14 121.3(4)
C14 C13 H13 119.4
C13 C14 H14 120.0
C15 C14 C13 119.9(4)
C15 C14 H14 120.0
C14 C15 C16 118.0(3)
C14 C15 C17 121.8(3)
C16 C15 C17 120.0(3)
C11 C16 C15 122.9(3)
C11 C16 H16 118.6
C15 C16 H16 118.6
N5 C17 C15 111.0(3)
N5 C17 C18 105.3(3)
N5 C17 C19 109.9(3)
C15 C17 C18 106.8(3)
C15 C17 C19 113.3(3)
C19 C17 C18 110.1(3)
C17 C18 H18A 109.5
C17 C18 H18B 109.5
C17 C18 H18C 109.5
H18A C18 H18B 109.5
H18A C18 H18C 109.5
H18B C18 H18C 109.5
C17 C19 H19A 109.5
C17 C19 H19B 109.5
C17 C19 H19C 109.5
H19A C19 H19B 109.5
H19A C19 H19C 109.5
H19B C19 H19C 109.5
O2 C20 N5 124.1(3)
O2 C20 N6 122.3(3)
N5 C20 N6 113.6(3)
O1 C21 N7 122.2(3)
O1 C21 C22 120.2(3)
N7 C21 C22 117.6(3)
C23 C22 C21 124.3(3)
C23 C22 C26 117.9(3)
C26 C22 C21 117.8(3)
C22 C23 H23 120.9
C24 C23 C22 118.3(4)
C24 C23 H23 120.9
N8 C24 C23 124.6(4)
N8 C24 H24 117.7
C23 C24 H24 117.7
N8 C25 H25 118.3
N8 C25 C26 123.3(4)
C26 C25 H25 118.3
C22 C26 H26 120.4
C25 C26 C22 119.2(4)
C25 C26 H26 120.4
C27 O5 H5B 109.5
O5 C27 H27 107.3
O5 C27 C28 109.3(3)
O5 C27 C29 112.2(3)
C28 C27 H27 107.3
C29 C27 H27 107.3
C29 C27 C28 113.0(4)
C27 C28 H28A 109.5
C27 C28 H28B 109.5
C27 C28 H28C 109.5
H28A C28 H28B 109.5
H28A C28 H28C 109.5
H28B C28 H28C 109.5
C27 C29 H29A 109.5
C27 C29 H29B 109.5
C27 C29 H29C 109.5
H29A C29 H29B 109.5
H29A C29 H29C 109.5
H29B C29 H29C 109.5
C30 O6 H6A 109.5
O6 C30 H30 108.7
O6 C30 C31 110.9(3)
O6 C30 C32 106.8(3)
C31 C30 H30 108.7
C31 C30 C32 113.1(4)
C32 C30 H30 108.7
C30 C31 H31A 109.5
C30 C31 H31B 109.5
C30 C31 H31C 109.5
H31A C31 H31B 109.5
H31A C31 H31C 109.5
H31B C31 H31C 109.5
C30 C32 H32A 109.5
C30 C32 H32B 109.5
C30 C32 H32C 109.5
H32A C32 H32B 109.5
H32A C32 H32C 109.5
H32B C32 H32C 109.5

loop_
_geom_bond_atom_site_label_1
_geom_bond_atom_site_label_2
_geom_bond_distance
O1 C21 1.239(4)
O2 C20 1.225(4)
O3 C7 1.240(4)
O4 C6 1.228(4)
N1 C1 1.339(5)
N1 C5 1.331(5)
N2 H2 0.9022
N2 N3 1.386(4)
N2 C6 1.348(5)
N3 H3 0.8578
N3 C7 1.359(5)
N4 H4 0.8900
N4 C7 1.353(4)
N4 C8 1.474(5)
N5 H5 0.9202
N5 C17 1.478(4)
N5 C20 1.359(4)
N6 H6 0.8540
N6 N7 1.395(4)
N6 C20 1.371(4)
N7 H7 0.9397
N7 C21 1.338(5)
N8 C24 1.325(5)
N8 C25 1.334(5)
C1 H1 0.9500
C1 C2 1.376(5)
C2 H2A 0.9500
C2 C3 1.394(5)
C3 C4 1.390(5)
C3 C6 1.495(5)
C4 H4A 0.9500
C4 C5 1.388(5)
C5 H5A 0.9500
C8 C9 1.547(5)
C8 C10 1.524(5)
C8 C11 1.530(5)
C9 H9A 0.9800
C9 H9B 0.9800
C9 H9C 0.9800
C10 H10A 0.9800
C10 H10B 0.9800
C10 H10C 0.9800
C11 C12 1.396(5)
C11 C16 1.385(5)
C12 H12 0.9500
C12 C13 1.375(5)
C13 H13 0.9500
C13 C14 1.389(5)
C14 H14 0.9500
C14 C15 1.386(5)
C15 C16 1.392(5)
C15 C17 1.529(5)
C16 H16 0.9500
C17 C18 1.535(5)
C17 C19 1.531(5)
C18 H18A 0.9800
C18 H18B 0.9800
C18 H18C 0.9800
C19 H19A 0.9800
C19 H19B 0.9800
C19 H19C 0.9800
C21 C22 1.497(5)
C22 C23 1.386(5)
C22 C26 1.389(5)
C23 H23 0.9500
C23 C24 1.384(5)
C24 H24 0.9500
C25 H25 0.9500
C25 C26 1.384(5)
C26 H26 0.9500
O5 H5B 0.8400
O5 C27 1.436(5)
C27 H27 1.0000
C27 C28 1.515(6)
C27 C29 1.490(6)
C28 H28A 0.9800
C28 H28B 0.9800
C28 H28C 0.9800
C29 H29A 0.9800
C29 H29B 0.9800
C29 H29C 0.9800
O6 H6A 0.8400
O6 C30 1.432(4)
C30 H30 1.0000
C30 C31 1.500(6)
C30 C32 1.504(6)
C31 H31A 0.9800
C31 H31B 0.9800
C31 H31C 0.9800
C32 H32A 0.9800
C32 H32B 0.9800
C32 H32C 0.9800

loop_
_geom_hbond_atom_site_label_D
_geom_hbond_atom_site_label_H
_geom_hbond_atom_site_label_A
_geom_hbond_distance_DH
_geom_hbond_distance_HA
_geom_hbond_distance_DA
_geom_hbond_angle_DHA
_geom_hbond_site_symmetry_A
_geom_hbond_publ_flag
N2 H2 O6 0.90 1.95 2.829(4) 163.4 . yes
N3 H3 O1 0.86 2.37 2.980(4) 128.8 . yes
N3 H3 O5 0.86 2.69 3.390(4) 139.9 5_666 yes
N4 H4 O1 0.89 1.99 2.861(4) 165.7 . yes
N5 H5 O4 0.92 2.18 3.069(4) 163.3 . yes
N6 H6 O5 0.85 2.08 2.874(4) 153.6 5_666 yes
N7 H7 O3 0.94 1.84 2.749(4) 161.7 3_466 yes
O5 H5B N8 0.84 2.02 2.848(4) 169.0 . yes
O6 H6A O2 0.84 1.87 2.675(4) 161.1 3_566 yes

loop_
_geom_torsion_atom_site_label_1
_geom_torsion_atom_site_label_2
_geom_torsion_atom_site_label_3
_geom_torsion_atom_site_label_4
_geom_torsion
N2 N3 C7 O3 -0.8(5)
N3 N2 C6 O4 8.7(6)
N4 C7 N3 N2 177.3(3)
N5 C20 N6 N7 -169.9(3)
N6 N7 C21 O1 -0.1(5)
N7 N6 C20 O2 12.3(5)
C2 C3 C6 O4 19.4(5)
C2 C3 C6 N2 -163.4(3)
C3 C6 N2 N3 -168.3(3)
C4 C3 C6 O4 -154.5(4)
C4 C3 C6 N2 22.6(5)
C6 N2 N3 C7 80.3(4)
C8 N4 C7 O3 -20.5(5)
C8 N4 C7 N3 161.3(3)
C9 C8 N4 C7 65.6(4)
C9 C8 C11 C12 48.4(5)
C9 C8 C11 C16 -136.7(4)
C10 C8 N4 C7 -176.4(3)
C10 C8 C11 C12 -72.6(5)
C10 C8 C11 C16 102.3(4)
C11 C8 N4 C7 -59.6(4)
C12 C11 C8 N4 171.7(3)
C14 C15 C17 N5 161.1(3)
C14 C15 C17 C18 -84.6(4)
C14 C15 C17 C19 36.8(5)
C15 C17 N5 C20 -54.7(4)
C16 C11 C8 N4 -13.4(5)
C16 C15 C17 N5 -24.8(5)
C16 C15 C17 C18 89.6(4)
C16 C15 C17 C19 -149.0(3)
C17 N5 C20 O2 -12.0(5)
C17 N5 C20 N6 170.2(3)
C18 C17 N5 C20 -170.0(3)
C19 C17 N5 C20 71.5(4)
C20 N6 N7 C21 90.3(4)
C22 C21 N7 N6 178.3(3)
C23 C22 C21 O1 171.6(3)
C23 C22 C21 N7 -6.9(5)
C26 C22 C21 O1 -7.9(5)
C26 C22 C21 N7 173.7(3)
